data_7008012
loop_
_publ_author_name
'Nishimura, Yoshimasa'
'Arikawa, Yasuhiro'
'Inoue, Takanori'
'Onishi, Masayoshi'

_publ_section_title
;
 Regioselective nucleophilic addition of triphenylphosphine to the
 nitrosylruthenium alkynyl complexes having a
 hydrotris(pyrazol-1-yl)borate: formation of phosphonio-alkenyl,
 alkynyl, and allenyl species.
;
_journal_issue 5
_journal_name_full 'Dalton transactions (Cambridge, England : 2003)'
_journal_page_first 930
_journal_page_last 937
_journal_paper_doi 10.1039/b415483e
_journal_year 2005
_chemical_formula_moiety 'C30 H29 B Cl N7 O2 P Ru, B F4 '
_chemical_formula_sum 'C30 H29 B2 Cl F4 N7 O2 P Ru'
_chemical_formula_weight 784.71
_space_group_IT_number 2
_symmetry_cell_setting triclinic
_symmetry_Int_Tables_number 2
_symmetry_space_group_name_Hall '-P 1'
_symmetry_space_group_name_H-M 'P -1'
_audit_creation_date 'Fri Oct  1 12:50:28 2004'
_audit_creation_method 'by teXsan'
_cell_angle_alpha 77.684(3)
_cell_angle_beta 86.322(1)
_cell_angle_gamma 70.7225(8)
_cell_formula_units_Z 2
_cell_length_a 10.3721(6)
_cell_length_b 12.129(1)
_cell_length_c 14.712(1)
_cell_measurement_temperature 296.2
_cell_volume 1706.8(2)
_computing_cell_refinement D*TREK
_computing_data_collection D*TREK
_computing_data_reduction 'teXsan Ver. 1.11'
_computing_publication_material 'teXsan Ver. 1.11'
_computing_structure_refinement 'teXsan Ver. 1.10'
_computing_structure_solution SIR92
_diffrn_measured_fraction_theta_full 0.9287
_diffrn_measured_fraction_theta_max 0.9287
_diffrn_measurement_device_type 'Quantum CCD/Rigaku AFC7'
_diffrn_measurement_method \w
_diffrn_radiation_type 'Mo K\a'
_diffrn_radiation_wavelength 0.7107
_diffrn_reflns_av_R_equivalents 0.017
_diffrn_reflns_limit_h_max 12
_diffrn_reflns_limit_h_min -11
_diffrn_reflns_limit_k_max 15
_diffrn_reflns_limit_k_min -15
_diffrn_reflns_limit_l_max 15
_diffrn_reflns_limit_l_min -18
_diffrn_reflns_number 14762
_diffrn_reflns_theta_full 27.50
_diffrn_reflns_theta_max 27.50
_exptl_absorpt_coefficient_mu 0.646
_exptl_absorpt_correction_T_max 0.824
_exptl_absorpt_correction_T_min 0.601
_exptl_absorpt_correction_type multi-scan
_exptl_absorpt_process_details '(Jacobson, 1998)'
_exptl_crystal_colour red-purple
_exptl_crystal_density_diffrn 1.521
_exptl_crystal_density_method 'not measured'
_exptl_crystal_description block
_exptl_crystal_size_max 0.800
_exptl_crystal_size_mid 0.300
_exptl_crystal_size_min 0.300
_refine_diff_density_max 1.03
_refine_diff_density_min -0.68
_refine_ls_extinction_method none
_refine_ls_goodness_of_fit_ref 1.711
_refine_ls_hydrogen_treatment noref
_refine_ls_number_parameters 437
_refine_ls_number_reflns 7179
_refine_ls_R_factor_gt 0.0405
_refine_ls_shift/su_max 0.0002
_refine_ls_structure_factor_coef Fsqd
_refine_ls_weighting_details 'w = 1/[\s^2^(Fo^2^) + (0.02000(Max(Fo^2^,0) + 2Fc^2^)/3)^2^]'
_refine_ls_weighting_scheme calc
_refine_ls_wR_factor_ref 0.0912
_reflns_number_gt 5864
_reflns_number_total 7261
_reflns_threshold_expression F^2^>2.0\s(F^2^)
_cod_data_source_file b415483e.txt
_cod_data_source_block 0503b
_cod_original_sg_symbol_H-M 'P -1         '
_cod_original_formula_sum 'C30 H29 B2 Cl F4 N7 O2 P Ru '
_cod_database_code 7008012

loop_
_symmetry_equiv_pos_as_xyz
x,y,z
-x,-y,-z

loop_
_atom_site_label
_atom_site_type_symbol
_atom_site_fract_x
_atom_site_fract_y
_atom_site_fract_z
_atom_site_U_iso_or_equiv
_atom_site_adp_type
_atom_site_occupancy
_atom_site_calc_flag
_atom_site_refinement_flags
_atom_site_disorder_assembly
_atom_site_disorder_group
Ru Ru 0.28095(2) 0.02048(2) 0.31926(2) 0.03432(7) Uani 1.00 d . . .
Cl Cl 0.22591(8) -0.02339(8) 0.47835(6) 0.0523(2) Uani 1.00 d . . .
P P 0.02730(7) -0.21457(7) 0.25654(6) 0.0376(2) Uani 1.00 d . . .
F(1) F 0.5126(4) -0.2840(3) 0.1595(5) 0.201(2) Uani 1.00 d . . .
F(2) F 0.5635(5) -0.4435(6) 0.2536(4) 0.219(3) Uani 1.00 d . . .
F(3) F 0.5688(5) -0.4312(8) 0.1084(6) 0.284(4) Uani 1.00 d . . .
F(4) F 0.7306(2) -0.4059(3) 0.1648(2) 0.110(1) Uani 1.00 d . . .
O(1) O 0.5411(3) -0.1650(3) 0.3448(3) 0.091(1) Uani 1.00 d . . .
O(2a) O 0.2980(4) -0.3896(3) 0.3548(3) 0.085(1) Uani 0.80 d P . .
O(2b) O 0.259(1) -0.285(1) 0.452(1) 0.076(4) Uiso 0.20 d P . .
N(1) N 0.4376(3) -0.0954(2) 0.3331(2) 0.0474(8) Uani 1.00 d . . .
N(2) N 0.3064(2) 0.0756(2) 0.1778(2) 0.0413(7) Uani 1.00 d . . .
N(3) N 0.2856(3) 0.1924(2) 0.1409(2) 0.0449(7) Uani 1.00 d . . .
N(4) N 0.0996(2) 0.1637(2) 0.3019(2) 0.0408(7) Uani 1.00 d . . .
N(5) N 0.0963(3) 0.2696(2) 0.2458(2) 0.0430(7) Uani 1.00 d . . .
N(6) N 0.3651(2) 0.1547(2) 0.3409(2) 0.0392(7) Uani 1.00 d . . .
N(7) N 0.3320(3) 0.2609(2) 0.2797(2) 0.0434(7) Uani 1.00 d . . .
C(1) C 0.3425(3) 0.0165(4) 0.1083(3) 0.057(1) Uani 1.00 d . . .
C(2) C 0.3466(4) 0.0950(4) 0.0265(3) 0.068(1) Uani 1.00 d . . .
C(3) C 0.3110(4) 0.2036(4) 0.0494(2) 0.061(1) Uani 1.00 d . . .
C(4) C -0.0287(3) 0.1748(4) 0.3310(3) 0.057(1) Uani 1.00 d . . .
C(5) C -0.1143(4) 0.2871(4) 0.2926(3) 0.069(1) Uani 1.00 d . . .
C(6) C -0.0325(4) 0.3443(3) 0.2396(3) 0.059(1) Uani 1.00 d . . .
C(7) C 0.4546(3) 0.1587(3) 0.4000(2) 0.0512(10) Uani 1.00 d . . .
C(8) C 0.4814(4) 0.2648(4) 0.3777(3) 0.061(1) Uani 1.00 d . . .
C(9) C 0.4024(4) 0.3273(3) 0.3022(3) 0.059(1) Uani 1.00 d . . .
C(10) C 0.1644(3) -0.0720(3) 0.2840(2) 0.0443(9) Uani 1.00 d . . .
C(11) C 0.1631(3) -0.1820(3) 0.3061(2) 0.0424(9) Uani 1.00 d . . .
C(12) C 0.2604(4) -0.2811(3) 0.3750(3) 0.068(1) Uani 1.00 d . . .
C(13) C -0.0478(3) -0.2940(3) 0.3491(2) 0.0422(8) Uani 1.00 d . . .
C(14) C -0.0687(4) -0.2583(3) 0.4341(3) 0.057(1) Uani 1.00 d . . .
C(15) C -0.1339(4) -0.3140(4) 0.5044(3) 0.068(1) Uani 1.00 d . . .
C(16) C -0.1782(4) -0.4036(4) 0.4916(3) 0.070(1) Uani 1.00 d . . .
C(17) C -0.1587(5) -0.4386(4) 0.4086(3) 0.072(1) Uani 1.00 d . . .
C(18) C -0.0925(4) -0.3853(3) 0.3371(3) 0.058(1) Uani 1.00 d . . .
C(19) C -0.1032(3) -0.0782(3) 0.2050(2) 0.0411(8) Uani 1.00 d . . .
C(20) C -0.0829(4) -0.0150(3) 0.1188(3) 0.064(1) Uani 1.00 d . . .
C(21) C -0.1784(5) 0.0898(4) 0.0802(3) 0.079(1) Uani 1.00 d . . .
C(22) C -0.2964(5) 0.1345(4) 0.1252(4) 0.085(2) Uani 1.00 d . . .
C(23) C -0.3158(5) 0.0742(5) 0.2110(4) 0.106(2) Uani 1.00 d . . .
C(24) C -0.2212(4) -0.0311(4) 0.2515(3) 0.077(1) Uani 1.00 d . . .
C(25) C 0.0857(3) -0.2939(3) 0.1631(2) 0.0368(8) Uani 1.00 d . . .
C(26) C -0.0103(3) -0.3081(3) 0.1086(2) 0.0448(9) Uani 1.00 d . . .
C(27) C 0.0327(3) -0.3641(3) 0.0345(2) 0.0508(10) Uani 1.00 d . . .
C(28) C 0.1681(3) -0.4045(3) 0.0129(2) 0.0493(9) Uani 1.00 d . . .
C(29) C 0.2626(3) -0.3896(3) 0.0659(3) 0.0508(10) Uani 1.00 d . . .
C(30) C 0.2224(3) -0.3338(3) 0.1411(2) 0.0438(9) Uani 1.00 d . . .
B(1) B 0.2290(4) 0.2864(3) 0.2014(3) 0.047(1) Uani 1.00 d . . .
B(2) B 0.5997(5) -0.3873(6) 0.1757(4) 0.077(2) Uani 1.00 d . . .
H(1) H 0.2108 0.3721 0.1617 0.0539 Uiso 1.00 calc . . .
H(2) H 0.3626 -0.0688 0.1146 0.0688 Uiso 1.00 calc . . .
H(3) H 0.3700 0.0765 -0.0347 0.0821 Uiso 1.00 calc . . .
H(4) H 0.3048 0.2779 0.0063 0.0732 Uiso 1.00 calc . . .
H(5) H -0.0567 0.1133 0.3725 0.0683 Uiso 1.00 calc . . .
H(6) H -0.2121 0.3191 0.3012 0.0832 Uiso 1.00 calc . . .
H(7) H -0.0628 0.4254 0.2036 0.0705 Uiso 1.00 calc . . .
H(8) H 0.4956 0.0948 0.4522 0.0615 Uiso 1.00 calc . . .
H(9) H 0.5433 0.2894 0.4092 0.0736 Uiso 1.00 calc . . .
H(10) H 0.3972 0.4070 0.2694 0.0712 Uiso 1.00 calc . . .
H(11) H 0.0924 -0.0217 0.2401 0.0531 Uiso 1.00 calc . . .
H(12) H -0.0375 -0.1945 0.4438 0.0681 Uiso 1.00 calc . . .
H(13) H -0.1485 -0.2891 0.5637 0.0819 Uiso 1.00 calc . . .
H(14) H -0.2236 -0.4424 0.5417 0.0845 Uiso 1.00 calc . . .
H(15) H -0.1917 -0.5016 0.3995 0.0862 Uiso 1.00 calc . . .
H(16) H -0.0774 -0.4120 0.2785 0.0695 Uiso 1.00 calc . . .
H(17) H 0.0004 -0.0455 0.0852 0.0769 Uiso 1.00 calc . . .
H(18) H -0.1618 0.1333 0.0197 0.0948 Uiso 1.00 calc . . .
H(19) H -0.3655 0.2079 0.0966 0.1017 Uiso 1.00 calc . . .
H(20) H -0.3987 0.1065 0.2444 0.1274 Uiso 1.00 calc . . .
H(21) H -0.2374 -0.0725 0.3130 0.0928 Uiso 1.00 calc . . .
H(22) H -0.1068 -0.2787 0.1226 0.0537 Uiso 1.00 calc . . .
H(23) H -0.0342 -0.3750 -0.0029 0.0610 Uiso 1.00 calc . . .
H(24) H 0.1971 -0.4434 -0.0395 0.0591 Uiso 1.00 calc . . .
H(25) H 0.3588 -0.4184 0.0507 0.0609 Uiso 1.00 calc . . .
H(26) H 0.2900 -0.3229 0.1779 0.0526 Uiso 1.00 calc . . .

loop_
_atom_site_aniso_label
_atom_site_aniso_U_11
_atom_site_aniso_U_22
_atom_site_aniso_U_33
_atom_site_aniso_U_12
_atom_site_aniso_U_13
_atom_site_aniso_U_23
Ru 0.0361(1) 0.0335(1) 0.0375(1) -0.01560(9) 0.00161(8) -0.00960(9)
Cl 0.0600(5) 0.0586(5) 0.0418(5) -0.0275(4) 0.0040(3) -0.0058(4)
P 0.0426(4) 0.0410(4) 0.0387(4) -0.0214(3) 0.0070(3) -0.0179(3)
F(1) 0.093(3) 0.092(3) 0.378(8) -0.005(2) 0.016(3) -0.011(4)
F(2) 0.163(4) 0.262(6) 0.179(5) -0.070(4) 0.053(3) 0.055(5)
F(3) 0.108(3) 0.52(1) 0.334(9) -0.111(5) 0.036(4) -0.309(10)
F(4) 0.053(2) 0.138(3) 0.136(3) -0.028(1) -0.005(1) -0.022(2)
O(1) 0.054(2) 0.069(2) 0.132(3) 0.005(1) -0.008(2) -0.018(2)
O(2a) 0.130(3) 0.048(2) 0.076(3) -0.031(2) -0.012(2) -0.007(2)
N(1) 0.046(2) 0.045(2) 0.054(2) -0.018(1) 0.004(1) -0.012(1)
N(2) 0.044(1) 0.046(1) 0.036(1) -0.015(1) 0.002(1) -0.012(1)
N(3) 0.047(1) 0.049(2) 0.036(1) -0.015(1) 0.001(1) -0.004(1)
N(4) 0.038(1) 0.044(1) 0.045(2) -0.015(1) 0.001(1) -0.016(1)
N(5) 0.048(1) 0.037(1) 0.042(2) -0.008(1) -0.005(1) -0.010(1)
N(6) 0.041(1) 0.041(1) 0.041(1) -0.021(1) -0.001(1) -0.007(1)
N(7) 0.053(1) 0.034(1) 0.047(2) -0.021(1) -0.002(1) -0.005(1)
C(1) 0.053(2) 0.069(2) 0.051(2) -0.011(2) 0.009(2) -0.029(2)
C(2) 0.061(2) 0.090(3) 0.041(2) -0.003(2) 0.008(2) -0.020(2)
C(3) 0.051(2) 0.082(3) 0.035(2) -0.011(2) 0.001(1) 0.001(2)
C(4) 0.043(2) 0.068(2) 0.068(2) -0.021(2) 0.010(2) -0.031(2)
C(5) 0.039(2) 0.075(3) 0.092(3) -0.001(2) -0.002(2) -0.039(2)
C(6) 0.055(2) 0.051(2) 0.063(2) 0.003(2) -0.011(2) -0.025(2)
C(7) 0.048(2) 0.063(2) 0.050(2) -0.030(2) -0.010(1) -0.006(2)
C(8) 0.068(2) 0.062(2) 0.069(3) -0.040(2) -0.011(2) -0.012(2)
C(9) 0.073(2) 0.046(2) 0.073(3) -0.039(2) 0.007(2) -0.013(2)
C(10) 0.048(2) 0.046(2) 0.046(2) -0.021(1) 0.006(1) -0.018(1)
C(11) 0.044(2) 0.042(2) 0.045(2) -0.017(1) -0.001(1) -0.013(1)
C(12) 0.074(3) 0.047(2) 0.076(3) -0.014(2) -0.029(2) 0.003(2)
C(13) 0.049(2) 0.046(2) 0.037(2) -0.019(1) 0.007(1) -0.015(1)
C(14) 0.080(2) 0.056(2) 0.046(2) -0.031(2) 0.011(2) -0.023(2)
C(15) 0.087(3) 0.076(3) 0.043(2) -0.024(2) 0.022(2) -0.023(2)
C(16) 0.086(3) 0.064(2) 0.057(3) -0.027(2) 0.028(2) -0.008(2)
C(17) 0.098(3) 0.069(3) 0.065(3) -0.050(2) 0.020(2) -0.016(2)
C(18) 0.082(2) 0.061(2) 0.048(2) -0.042(2) 0.016(2) -0.023(2)
C(19) 0.045(2) 0.038(2) 0.048(2) -0.019(1) 0.009(1) -0.017(1)
C(20) 0.069(2) 0.056(2) 0.050(2) -0.003(2) 0.019(2) -0.008(2)
C(21) 0.096(3) 0.061(3) 0.057(3) -0.006(2) 0.018(2) 0.000(2)
C(22) 0.074(3) 0.052(2) 0.104(4) -0.002(2) 0.014(2) -0.001(2)
C(23) 0.070(3) 0.080(3) 0.129(5) 0.006(2) 0.049(3) 0.001(3)
C(24) 0.062(2) 0.063(2) 0.083(3) -0.007(2) 0.033(2) 0.003(2)
C(25) 0.039(2) 0.038(2) 0.038(2) -0.015(1) 0.005(1) -0.015(1)
C(26) 0.038(2) 0.053(2) 0.047(2) -0.013(1) 0.000(1) -0.022(2)
C(27) 0.056(2) 0.053(2) 0.046(2) -0.012(2) -0.007(1) -0.022(2)
C(28) 0.061(2) 0.044(2) 0.040(2) -0.009(1) 0.005(1) -0.017(1)
C(29) 0.046(2) 0.050(2) 0.053(2) -0.009(1) 0.014(1) -0.018(2)
C(30) 0.039(2) 0.047(2) 0.048(2) -0.016(1) 0.002(1) -0.014(1)
B(1) 0.055(2) 0.038(2) 0.046(2) -0.015(2) -0.005(2) 0.000(2)
B(2) 0.046(3) 0.112(4) 0.066(3) -0.018(3) 0.005(2) -0.016(3)

loop_
_atom_type_symbol
_atom_type_description
_atom_type_scat_dispersion_real
_atom_type_scat_dispersion_imag
_atom_type_scat_source
C C 0.003 0.002
;International Tables for Crystallography
(1992, Vol. C, Tables 4.2.6.8 and 6.1.1.1)
;
H H 0.000 0.000
;International Tables for Crystallography
(1992, Vol. C, Table 6.1.1.2)
;
N N 0.006 0.003
;International Tables for Crystallography
(1992, Vol. C, Tables 4.2.6.8 and 6.1.1.1)
;
O O 0.011 0.006
;International Tables for Crystallography
(1992, Vol. C, Tables 4.2.6.8 and 6.1.1.1)
;
B B 0.001 0.001
;International Tables for Crystallography
(1992, Vol. C, Tables 4.2.6.8 and 6.1.1.1)
;
Cl Cl 0.148 0.159
;International Tables for Crystallography
(1992, Vol. C, Tables 4.2.6.8 and 6.1.1.1)
;
F F 0.017 0.010
;International Tables for Crystallography
(1992, Vol. C, Tables 4.2.6.8 and 6.1.1.1)
;
Ru Ru -1.259 0.836
;International Tables for Crystallography
(1992, Vol. C, Tables 4.2.6.8 and 6.1.1.1)
;
P P 0.102 0.094
;International Tables for Crystallography
(1992, Vol. C, Tables 4.2.6.8 and 6.1.1.1)
;

loop_
_geom_angle_atom_site_label_1
_geom_angle_atom_site_label_2
_geom_angle_atom_site_label_3
_geom_angle
_geom_angle_site_symmetry_1
_geom_angle_site_symmetry_2
_geom_angle_site_symmetry_3
_geom_angle_publ_flag
Cl Ru N(1) 92.94(9) . . . yes
Cl Ru N(2) 172.98(7) . . . yes
Cl Ru N(4) 87.93(8) . . . yes
Cl Ru N(6) 92.06(7) . . . yes
Cl Ru C(10) 91.97(9) . . . yes
N(1) Ru N(2) 94.1(1) . . . yes
N(1) Ru N(4) 177.4(1) . . . yes
N(1) Ru N(6) 94.8(1) . . . yes
N(1) Ru C(10) 98.0(1) . . . yes
N(2) Ru N(4) 85.06(10) . . . yes
N(2) Ru N(6) 87.41(10) . . . yes
N(2) Ru C(10) 87.0(1) . . . yes
N(4) Ru N(6) 82.75(9) . . . yes
N(4) Ru C(10) 84.5(1) . . . yes
N(6) Ru C(10) 166.4(1) . . . yes
C(11) P C(13) 107.7(1) . . . yes
C(11) P C(19) 110.6(1) . . . yes
C(11) P C(25) 112.6(1) . . . yes
C(13) P C(19) 108.2(1) . . . yes
C(13) P C(25) 112.6(1) . . . yes
C(19) P C(25) 105.1(1) . . . yes
Ru N(1) O(1) 175.3(3) . . . yes
Ru N(2) N(3) 120.1(2) . . . yes
Ru N(2) C(1) 132.5(2) . . . yes
N(3) N(2) C(1) 107.4(3) . . . yes
N(2) N(3) C(3) 108.2(3) . . . yes
N(2) N(3) B(1) 120.3(2) . . . yes
C(3) N(3) B(1) 131.3(3) . . . yes
Ru N(4) N(5) 119.9(2) . . . yes
Ru N(4) C(4) 132.8(2) . . . yes
N(5) N(4) C(4) 107.1(3) . . . yes
N(4) N(5) C(6) 109.0(3) . . . yes
N(4) N(5) B(1) 120.0(2) . . . yes
C(6) N(5) B(1) 131.0(3) . . . yes
Ru N(6) N(7) 118.7(2) . . . yes
Ru N(6) C(7) 135.2(2) . . . yes
N(7) N(6) C(7) 105.9(2) . . . yes
N(6) N(7) C(9) 108.9(3) . . . yes
N(6) N(7) B(1) 119.5(2) . . . yes
C(9) N(7) B(1) 131.6(3) . . . yes
N(2) C(1) C(2) 109.6(3) . . . yes
C(1) C(2) C(3) 105.4(3) . . . yes
N(3) C(3) C(2) 109.4(3) . . . yes
N(4) C(4) C(5) 109.5(3) . . . yes
C(4) C(5) C(6) 105.8(3) . . . yes
N(5) C(6) C(5) 108.6(3) . . . yes
N(6) C(7) C(8) 111.3(3) . . . yes
C(7) C(8) C(9) 104.8(3) . . . yes
N(7) C(9) C(8) 109.1(3) . . . yes
Ru C(10) C(11) 135.8(3) . . . yes
P C(11) C(10) 117.1(2) . . . yes
P C(11) C(12) 118.1(2) . . . yes
C(10) C(11) C(12) 124.7(3) . . . yes
O(2a) C(12) O(2b) 112.3(9) . . . yes
O(2a) C(12) C(11) 115.7(4) . . . yes
O(2b) C(12) C(11) 123.8(9) . . . yes
P C(13) C(14) 118.8(2) . . . yes
P C(13) C(18) 121.9(2) . . . yes
C(14) C(13) C(18) 119.1(3) . . . yes
C(13) C(14) C(15) 119.6(3) . . . yes
C(14) C(15) C(16) 120.8(3) . . . yes
C(15) C(16) C(17) 120.0(3) . . . yes
C(16) C(17) C(18) 120.6(4) . . . yes
C(13) C(18) C(17) 119.9(3) . . . yes
P C(19) C(20) 120.0(2) . . . yes
P C(19) C(24) 121.8(3) . . . yes
C(20) C(19) C(24) 118.0(3) . . . yes
C(19) C(20) C(21) 120.8(3) . . . yes
C(20) C(21) C(22) 121.0(4) . . . yes
C(21) C(22) C(23) 118.6(4) . . . yes
C(22) C(23) C(24) 121.6(4) . . . yes
C(19) C(24) C(23) 120.0(4) . . . yes
P C(25) C(26) 119.0(2) . . . yes
P C(25) C(30) 121.3(2) . . . yes
C(26) C(25) C(30) 119.6(3) . . . yes
C(25) C(26) C(27) 119.6(3) . . . yes
C(26) C(27) C(28) 120.9(3) . . . yes
C(27) C(28) C(29) 119.6(3) . . . yes
C(28) C(29) C(30) 120.8(3) . . . yes
C(25) C(30) C(29) 119.5(3) . . . yes
N(3) B(1) N(5) 107.1(3) . . . yes
N(3) B(1) N(7) 108.4(3) . . . yes
N(5) B(1) N(7) 108.2(3) . . . yes
F(1) B(2) F(2) 106.2(5) . . . yes
F(1) B(2) F(3) 100.0(6) . . . yes
F(1) B(2) F(4) 122.5(6) . . . yes
F(2) B(2) F(3) 106.8(7) . . . yes
F(2) B(2) F(4) 115.9(5) . . . yes
F(3) B(2) F(4) 103.0(5) . . . yes

loop_
_geom_bond_atom_site_label_1
_geom_bond_atom_site_label_2
_geom_bond_distance
_geom_bond_site_symmetry_1
_geom_bond_site_symmetry_2
_geom_bond_publ_flag
Ru Cl 2.3633(9) . . yes
Ru N(1) 1.752(3) . . yes
Ru N(2) 2.074(3) . . yes
Ru N(4) 2.083(2) . . yes
Ru N(6) 2.170(2) . . yes
Ru C(10) 2.053(3) . . yes
P C(11) 1.815(3) . . yes
P C(13) 1.786(3) . . yes
P C(19) 1.806(3) . . yes
P C(25) 1.805(3) . . yes
F(1) B(2) 1.263(7) . . yes
F(2) B(2) 1.304(7) . . yes
F(3) B(2) 1.320(7) . . yes
F(4) B(2) 1.306(5) . . yes
O(1) N(1) 1.122(3) . . yes
O(2a) C(12) 1.337(5) . . yes
O(2b) C(12) 1.13(2) . . yes
N(2) N(3) 1.354(4) . . yes
N(2) C(1) 1.336(4) . . yes
N(3) C(3) 1.342(4) . . yes
N(3) B(1) 1.536(5) . . yes
N(4) N(5) 1.362(4) . . yes
N(4) C(4) 1.343(4) . . yes
N(5) C(6) 1.339(4) . . yes
N(5) B(1) 1.541(5) . . yes
N(6) N(7) 1.357(3) . . yes
N(6) C(7) 1.330(4) . . yes
N(7) C(9) 1.350(4) . . yes
N(7) B(1) 1.534(5) . . yes
C(1) C(2) 1.374(6) . . yes
C(2) C(3) 1.356(6) . . yes
C(4) C(5) 1.378(6) . . yes
C(5) C(6) 1.372(6) . . yes
C(7) C(8) 1.373(5) . . yes
C(8) C(9) 1.352(6) . . yes
C(10) C(11) 1.309(4) . . yes
C(11) C(12) 1.517(5) . . yes
C(13) C(14) 1.390(4) . . yes
C(13) C(18) 1.380(4) . . yes
C(14) C(15) 1.378(5) . . yes
C(15) C(16) 1.362(6) . . yes
C(16) C(17) 1.359(6) . . yes
C(17) C(18) 1.381(5) . . yes
C(19) C(20) 1.378(5) . . yes
C(19) C(24) 1.374(5) . . yes
C(20) C(21) 1.360(5) . . yes
C(21) C(22) 1.357(6) . . yes
C(22) C(23) 1.355(7) . . yes
C(23) C(24) 1.368(6) . . yes
C(25) C(26) 1.391(4) . . yes
C(25) C(30) 1.380(4) . . yes
C(26) C(27) 1.379(4) . . yes
C(27) C(28) 1.367(5) . . yes
C(28) C(29) 1.370(5) . . yes
C(29) C(30) 1.389(4) . . yes

loop_
_geom_contact_atom_site_label_1
_geom_contact_atom_site_label_2
_geom_contact_distance
_geom_contact_site_symmetry_1
_geom_contact_site_symmetry_2
_geom_contact_publ_flag
Cl C(7) 3.577(3) . 2_656 ?
F(1) C(30) 3.297(5) . . ?
F(1) O(1) 3.415(8) . . ?
F(1) C(1) 3.422(5) . . ?
F(1) C(3) 3.595(7) . 2_655 ?
F(2) O(2a) 2.988(7) . . ?
F(3) C(29) 3.129(5) . . ?
F(3) C(30) 3.428(6) . . ?
F(3) C(28) 3.451(6) . 2_645 ?
F(4) C(6) 3.231(4) . 1_645 ?
F(4) C(26) 3.274(4) . 1_655 ?
F(4) C(18) 3.319(5) . 1_655 ?
F(4) C(3) 3.509(5) . 2_655 ?
O(1) C(24) 3.443(5) . 1_655 ?
O(2a) C(9) 3.483(5) . 1_545 ?
O(2a) C(16) 3.496(6) . 2_546 ?
N(6) C(15) 3.575(4) . 2_556 ?
C(2) C(2) 3.414(7) . 2_655 ?
C(15) C(17) 3.564(7) . 2_546 ?

loop_
_geom_torsion_atom_site_label_1
_geom_torsion_atom_site_label_2
_geom_torsion_atom_site_label_3
_geom_torsion_atom_site_label_4
_geom_torsion
_geom_torsion_site_symmetry_1
_geom_torsion_site_symmetry_2
_geom_torsion_site_symmetry_3
_geom_torsion_site_symmetry_4
_geom_torsion_publ_flag
Ru N(2) N(3) C(3) 178.9(2) . . . . yes
Ru N(2) N(3) B(1) -6.3(3) . . . . yes
Ru N(2) C(1) C(2) -179.0(2) . . . . yes
Ru N(4) N(5) C(6) 175.0(2) . . . . yes
Ru N(4) N(5) B(1) -4.8(4) . . . . yes
Ru N(4) C(4) C(5) -174.2(2) . . . . yes
Ru N(6) N(7) C(9) -175.7(2) . . . . yes
Ru N(6) N(7) B(1) 4.2(4) . . . . yes
Ru N(6) C(7) C(8) 174.5(3) . . . . yes
Ru C(10) C(11) P 177.1(2) . . . . yes
Ru C(10) C(11) C(12) 1.6(6) . . . . yes
Cl Ru N(1) O(1) -74(3) . . . . yes
Cl Ru N(2) N(3) 49.5(7) . . . . yes
Cl Ru N(2) C(1) -130.8(5) . . . . yes
Cl Ru N(4) N(5) 139.8(2) . . . . yes
Cl Ru N(4) C(4) -45.8(3) . . . . yes
Cl Ru N(6) N(7) -135.3(2) . . . . yes
Cl Ru N(6) C(7) 50.0(3) . . . . yes
Cl Ru C(10) C(11) -59.5(3) . . . . yes
P C(11) C(12) O(2a) 39.8(5) . . . . yes
P C(11) C(12) O(2b) -106(1) . . . . yes
P C(13) C(14) C(15) 176.1(3) . . . . yes
P C(13) C(18) C(17) -175.4(3) . . . . yes
P C(19) C(20) C(21) -178.0(4) . . . . yes
P C(19) C(24) C(23) 178.1(4) . . . . yes
P C(25) C(26) C(27) 177.3(3) . . . . yes
P C(25) C(30) C(29) -177.0(3) . . . . yes
O(1) N(1) Ru N(2) 105(3) . . . . yes
O(1) N(1) Ru N(4) 35(5) . . . . yes
O(1) N(1) Ru N(6) 18(3) . . . . yes
O(1) N(1) Ru C(10) -166(3) . . . . yes
O(2a) C(12) C(11) C(10) -144.8(4) . . . . yes
O(2b) C(12) C(11) C(10) 69(1) . . . . yes
N(1) Ru N(2) N(3) -131.0(2) . . . . yes
N(1) Ru N(2) C(1) 48.7(3) . . . . yes
N(1) Ru N(4) N(5) 30(2) . . . . yes
N(1) Ru N(4) C(4) -155(2) . . . . yes
N(1) Ru N(6) N(7) 131.6(2) . . . . yes
N(1) Ru N(6) C(7) -43.1(3) . . . . yes
N(1) Ru C(10) C(11) 33.7(4) . . . . yes
N(2) Ru N(4) N(5) -40.6(2) . . . . yes
N(2) Ru N(4) C(4) 133.9(3) . . . . yes
N(2) Ru N(6) N(7) 37.7(2) . . . . yes
N(2) Ru N(6) C(7) -137.0(3) . . . . yes
N(2) Ru C(10) C(11) 127.4(4) . . . . yes
N(2) N(3) C(3) C(2) 0.7(4) . . . . yes
N(2) N(3) B(1) N(5) -53.5(3) . . . . yes
N(2) N(3) B(1) N(7) 63.0(3) . . . . yes
N(2) C(1) C(2) C(3) -0.3(4) . . . . yes
N(3) N(2) Ru N(4) 46.6(2) . . . . yes
N(3) N(2) Ru N(6) -36.4(2) . . . . yes
N(3) N(2) Ru C(10) 131.3(2) . . . . yes
N(3) N(2) C(1) C(2) 0.7(4) . . . . yes
N(3) C(3) C(2) C(1) -0.2(4) . . . . yes
N(3) B(1) N(5) N(4) 59.9(4) . . . . yes
N(3) B(1) N(5) C(6) -119.8(3) . . . . yes
N(3) B(1) N(7) N(6) -60.2(4) . . . . yes
N(3) B(1) N(7) C(9) 119.7(4) . . . . yes
N(4) Ru N(2) C(1) -133.7(3) . . . . yes
N(4) Ru N(6) N(7) -47.6(2) . . . . yes
N(4) Ru N(6) C(7) 137.7(3) . . . . yes
N(4) Ru C(10) C(11) -147.3(4) . . . . yes
N(4) N(5) C(6) C(5) 0.4(4) . . . . yes
N(4) N(5) B(1) N(7) -56.8(4) . . . . yes
N(4) C(4) C(5) C(6) -0.5(4) . . . . yes
N(5) N(4) Ru N(6) 47.5(2) . . . . yes
N(5) N(4) Ru C(10) -128.0(2) . . . . yes
N(5) N(4) C(4) C(5) 0.8(4) . . . . yes
N(5) C(6) C(5) C(4) 0.1(4) . . . . yes
N(5) B(1) N(3) C(3) 119.9(4) . . . . yes
N(5) B(1) N(7) N(6) 55.6(4) . . . . yes
N(5) B(1) N(7) C(9) -124.5(4) . . . . yes
N(6) Ru N(2) C(1) 143.3(3) . . . . yes
N(6) Ru N(4) C(4) -138.1(3) . . . . yes
N(6) Ru C(10) C(11) -166.7(4) . . . . yes
N(6) N(7) C(9) C(8) 0.1(4) . . . . yes
N(6) C(7) C(8) C(9) 0.8(5) . . . . yes
N(7) N(6) Ru C(10) -28.1(6) . . . . yes
N(7) N(6) C(7) C(8) -0.7(4) . . . . yes
N(7) C(9) C(8) C(7) -0.5(5) . . . . yes
N(7) B(1) N(3) C(3) -123.6(3) . . . . yes
N(7) B(1) N(5) C(6) 123.5(3) . . . . yes
C(1) N(2) Ru C(10) -49.0(3) . . . . yes
C(1) N(2) N(3) C(3) -0.8(3) . . . . yes
C(1) N(2) N(3) B(1) 173.9(3) . . . . yes
C(2) C(3) N(3) B(1) -173.3(3) . . . . yes
C(4) N(4) Ru C(10) 46.4(3) . . . . yes
C(4) N(4) N(5) C(6) -0.7(3) . . . . yes
C(4) N(4) N(5) B(1) 179.5(3) . . . . yes
C(5) C(6) N(5) B(1) -179.9(3) . . . . yes
C(7) N(6) Ru C(10) 157.2(4) . . . . yes
C(7) N(6) N(7) C(9) 0.4(4) . . . . yes
C(7) N(6) N(7) B(1) -179.7(3) . . . . yes
C(8) C(9) N(7) B(1) -179.9(3) . . . . yes
C(10) C(11) P C(13) -130.7(3) . . . . yes
C(10) C(11) P C(19) -12.6(3) . . . . yes
C(10) C(11) P C(25) 104.7(3) . . . . yes
C(11) P C(13) C(14) 40.7(3) . . . . yes
C(11) P C(13) C(18) -143.0(3) . . . . yes
C(11) P C(19) C(20) 78.5(3) . . . . yes
C(11) P C(19) C(24) -98.1(3) . . . . yes
C(11) P C(25) C(26) -169.7(3) . . . . yes
C(11) P C(25) C(30) 6.1(3) . . . . yes
C(12) C(11) P C(13) 45.1(3) . . . . yes
C(12) C(11) P C(19) 163.2(3) . . . . yes
C(12) C(11) P C(25) -79.6(3) . . . . yes
C(13) P C(19) C(20) -163.8(3) . . . . yes
C(13) P C(19) C(24) 19.6(4) . . . . yes
C(13) P C(25) C(26) 68.3(3) . . . . yes
C(13) P C(25) C(30) -115.9(3) . . . . yes
C(13) C(14) C(15) C(16) 0.0(6) . . . . yes
C(13) C(18) C(17) C(16) -1.3(7) . . . . yes
C(14) C(13) P C(19) -78.9(3) . . . . yes
C(14) C(13) P C(25) 165.4(3) . . . . yes
C(14) C(13) C(18) C(17) 1.0(6) . . . . yes
C(14) C(15) C(16) C(17) -0.3(7) . . . . yes
C(15) C(14) C(13) C(18) -0.3(6) . . . . yes
C(15) C(16) C(17) C(18) 1.0(7) . . . . yes
C(18) C(13) P C(19) 97.5(3) . . . . yes
C(18) C(13) P C(25) -18.2(3) . . . . yes
C(19) P C(25) C(26) -49.3(3) . . . . yes
C(19) P C(25) C(30) 126.5(3) . . . . yes
C(19) C(20) C(21) C(22) -0.5(8) . . . . yes
C(19) C(24) C(23) C(22) 0.0(9) . . . . yes
C(20) C(19) P C(25) -43.3(3) . . . . yes
C(20) C(19) C(24) C(23) 1.5(7) . . . . yes
C(20) C(21) C(22) C(23) 1.9(9) . . . . yes
C(21) C(20) C(19) C(24) -1.3(6) . . . . yes
C(21) C(22) C(23) C(24) -1.7(10) . . . . yes
C(24) C(19) P C(25) 140.1(3) . . . . yes
C(25) C(26) C(27) C(28) -1.0(5) . . . . yes
C(25) C(30) C(29) C(28) 0.6(5) . . . . yes
C(26) C(25) C(30) C(29) -1.2(5) . . . . yes
C(26) C(27) C(28) C(29) 0.3(5) . . . . yes
C(27) C(26) C(25) C(30) 1.4(5) . . . . yes
C(27) C(28) C(29) C(30) -0.1(5) . . . . yes
C(27) C(28) C(29) C(30) -0.1(5) . . . . yes
